data_1539806
loop_
_publ_author_name
'Bocelli, G.'
'Calestani, G.'
'Leccabue, F.'

_publ_section_title
;
 Structural investigation of incommensurate Nd(1+) epsilon Fe4B4 phase
;
_journal_name_full 'Solid State Communications'
_journal_page_first 1301
_journal_page_last 1305
_journal_volume 65
_journal_year 1988
_chemical_formula_sum 'B18 Fe18 Nd5'
_chemical_name_systematic 'Nd5 Fe18 B18'
_space_group_IT_number 56
_symmetry_space_group_name_Hall '-P 2ab 2ac'
_symmetry_space_group_name_H-M 'P c c n'
_cell_angle_alpha 90
_cell_angle_beta 90
_cell_angle_gamma 90
_cell_formula_units_Z 4
_cell_length_a 7.13
_cell_length_b 7.13
_cell_length_c 35.12
_cell_volume 1785.392
_citation_journal_id_ASTM SSCOA4
_cod_data_source_file Bocelli_SSCOA4_1988_1490.cif
_cod_data_source_block B18Fe18Nd5
_cod_database_code 1539806

loop_
_symmetry_equiv_pos_as_xyz
x,y,z
-x+1/2,-y+1/2,z
x+1/2,-y,-z+1/2
-x,y+1/2,-z+1/2
-x,-y,-z
x-1/2,y-1/2,-z
-x-1/2,y,z-1/2
x,-y-1/2,z-1/2

loop_
_atom_site_label
_atom_site_type_symbol
_atom_site_fract_x
_atom_site_fract_y
_atom_site_fract_z
_atom_site_occupancy
_atom_site_U_iso_or_equiv
B1 B 0.4236 0.0548 0.0176 1 0.0
Fe9 Fe 0.1232 0.138 0.4601 1 0.0
B8 B 0.0758 0.0676 0.4015 1 0.0
Nd4 Nd 0.25 0.75 0.3757 1 0.0
Fe2 Fe 0.3779 0.1375 0.0711 1 0.0
Fe6 Fe 0.3792 0.1241 0.2918 1 0.0
Fe5 Fe 0.1275 0.1086 0.2364 1 0.0
Fe8 Fe 0.3628 0.1232 0.4047 1 0.0
B7 B 0.422 0.0661 0.3454 1 0.0
Fe4 Fe 0.3935 0.1377 0.1808 1 0.0
B6 B 0.0742 0.0645 0.2971 1 0.0
B4 B 0.059 0.0773 0.1795 1 0.0
Fe3 Fe 0.1372 0.1146 0.1248 1 0.0
Nd2 Nd 0.25 0.75 0.1793 1 0.0
Nd5 Nd 0.25 0.75 0.477 1 0.0
Fe1 Fe 0.1416 0.1238 0.0163 1 0.0
Nd1 Nd 0.25 0.75 0.0785 1 0.0
Nd3 Nd 0.25 0.75 0.2778 1 0.0
B5 B 0.4255 0.0632 0.2382 1 0.0
B9 B 0.4373 0.0756 0.4597 1 0.0
Fe7 Fe 0.1256 0.1328 0.3481 1 0.0
B2 B 0.0545 0.0755 0.0716 1 0.0
B3 B 0.4219 0.0574 0.1221 1 0.0
